data_7123276
loop_
_publ_author_name
'Abudurusuli, Ailijiang'
'Wu, Kui'
'Tudi, Abudukadi'
'Yang, Zhihua'
'Pan, Shilie'

_publ_section_title
;
 ABaSbQ3 (A = Li, Na; Q = S, Se): diverse arrangement modes of isolated
 SbQ3 ligands regulating the magnitudes of birefringences
;
_journal_name_full 'Chemical Communications'
_journal_paper_doi 10.1039/C9CC00560A
_journal_year 2019
_chemical_formula_sum 'Ba Li Sb Se3'
_chemical_formula_weight 502.91
_chemical_name_systematic
; 
 ? 
;
_space_group_IT_number 55
_symmetry_cell_setting orthorhombic
_symmetry_space_group_name_Hall '-P 2 2ab'
_symmetry_space_group_name_H-M 'P b a m'
_atom_sites_solution_primary direct
_atom_sites_solution_secondary difmap
_audit_creation_method SHELXL-97
_audit_update_record
;
2018-11-10 deposited with the CCDC.    2019-04-08 downloaded from the CCDC.
;
_cell_angle_alpha 90.00
_cell_angle_beta 90.00
_cell_angle_gamma 90.00
_cell_formula_units_Z 8
_cell_length_a 12.117(4)
_cell_length_b 12.644(5)
_cell_length_c 9.102(3)
_cell_measurement_reflns_used 2546
_cell_measurement_temperature 293(2)
_cell_measurement_theta_max 27.48
_cell_measurement_theta_min 3.23
_cell_volume 1394.5(9)
_computing_cell_refinement 'Bruker SMART'
_computing_data_collection 'Bruker SMART'
_computing_data_reduction 'Bruker SAINT'
_computing_molecular_graphics 'Bruker SHELXTL'
_computing_publication_material 'Bruker SHELXTL'
_computing_structure_refinement 'Bruker SHELXTL'
_computing_structure_solution 'Bruker SHELXTL'
_diffrn_ambient_temperature 293(2)
_diffrn_measured_fraction_theta_full 0.998
_diffrn_measured_fraction_theta_max 0.998
_diffrn_measurement_device_type 'CCD area detector'
_diffrn_measurement_method 'phi and omega scans'
_diffrn_radiation_monochromator graphite
_diffrn_radiation_source 'fine-focus sealed tube'
_diffrn_radiation_type MoK\a
_diffrn_radiation_wavelength 0.71073
_diffrn_reflns_av_R_equivalents 0.0365
_diffrn_reflns_av_sigmaI/netI 0.0290
_diffrn_reflns_limit_h_max 15
_diffrn_reflns_limit_h_min -10
_diffrn_reflns_limit_k_max 14
_diffrn_reflns_limit_k_min -16
_diffrn_reflns_limit_l_max 11
_diffrn_reflns_limit_l_min -10
_diffrn_reflns_number 8258
_diffrn_reflns_theta_full 27.58
_diffrn_reflns_theta_max 27.58
_diffrn_reflns_theta_min 2.24
_exptl_absorpt_coefficient_mu 25.014
_exptl_absorpt_correction_T_max 0.7456
_exptl_absorpt_correction_T_min 0.6219
_exptl_absorpt_correction_type multi-scan
_exptl_absorpt_process_details SADABS
_exptl_crystal_colour pink
_exptl_crystal_density_diffrn 4.791
_exptl_crystal_description block
_exptl_crystal_F_000 1696
_exptl_crystal_size_max 0.786
_exptl_crystal_size_mid 0.112
_exptl_crystal_size_min 0.098
_refine_diff_density_max 0.843
_refine_diff_density_min -0.947
_refine_diff_density_rms 0.188
_refine_ls_extinction_coef 0.00112(4)
_refine_ls_extinction_expression Fc^*^=kFc[1+0.001xFc^2^\l^3^/sin(2\q)]^-1/4^
_refine_ls_extinction_method SHELXL
_refine_ls_goodness_of_fit_ref 1.045
_refine_ls_matrix_type full
_refine_ls_number_parameters 65
_refine_ls_number_reflns 1719
_refine_ls_number_restraints 0
_refine_ls_restrained_S_all 1.045
_refine_ls_R_factor_all 0.0260
_refine_ls_R_factor_gt 0.0198
_refine_ls_shift/su_max 0.001
_refine_ls_shift/su_mean 0.000
_refine_ls_structure_factor_coef Fsqd
_refine_ls_weighting_details 'calc w=1/[\s^2^(Fo^2^)+(0.0141P)^2^+0.0799P] where P=(Fo^2^+2Fc^2^)/3'
_refine_ls_weighting_scheme calc
_refine_ls_wR_factor_gt 0.0390
_refine_ls_wR_factor_ref 0.0415
_reflns_number_gt 1501
_reflns_number_total 1719
_reflns_threshold_expression >2sigma(I)
_cod_data_source_file c9cc00560a2.cif
_cod_data_source_block 22_CCDC1
_cod_depositor_comments
;
The following automatic conversions were performed:

'_symmetry_cell_setting' value 'Orthorhombic' changed to
'orthorhombic' according to
/home/data/users/saulius/crontab/automatic-downloads/rss-feeds/RSC/lib/dictionaries/cif_core.dic
dictionary named 'cif_core.dic' version 2.4.2 from 2011-04-26.

Automatic conversion script
Id: cif_fix_values 4973 2017-02-22 13:04:09Z antanas 
;
_cod_original_sg_symbol_H-M Pbam
_cod_database_code 7123276

loop_
_symmetry_equiv_pos_as_xyz
'x, y, z'
'-x, -y, z'
'x+1/2, -y+1/2, -z'
'-x+1/2, y+1/2, -z'
'-x, -y, -z'
'x, y, -z'
'-x-1/2, y-1/2, z'
'x-1/2, -y-1/2, z'

loop_
_atom_site_label
_atom_site_type_symbol
_atom_site_fract_x
_atom_site_fract_y
_atom_site_fract_z
_atom_site_U_iso_or_equiv
_atom_site_adp_type
_atom_site_occupancy
_atom_site_symmetry_multiplicity
_atom_site_calc_flag
_atom_site_refinement_flags
Sb1 Sb 0.29698(4) 0.46524(3) 0.5000 0.01837(11) Uani 1 2 d S
Sb2 Sb 0.49800(4) 0.21537(3) 0.0000 0.01800(11) Uani 1 2 d S
Ba1 Ba 0.32786(3) 0.48083(3) 0.0000 0.01593(10) Uani 1 2 d S
Ba2 Ba 0.00656(3) 0.33348(3) 0.5000 0.01606(10) Uani 1 2 d S
Se1 Se 0.52176(4) 0.34714(3) 0.21240(5) 0.01803(11) Uani 1 1 d .
Se2 Se 0.28646(6) 0.22808(5) 0.0000 0.01709(15) Uani 1 2 d S
Se3 Se 0.26426(5) 0.26569(5) 0.5000 0.01619(14) Uani 1 2 d S
Se4 Se 0.16072(4) 0.50425(3) 0.29171(5) 0.01834(11) Uani 1 1 d .
Li1 Li 0.2336(8) 0.1866(7) 0.2541(8) 0.029(2) Uani 1 1 d .

loop_
_atom_site_aniso_label
_atom_site_aniso_U_11
_atom_site_aniso_U_22
_atom_site_aniso_U_33
_atom_site_aniso_U_23
_atom_site_aniso_U_13
_atom_site_aniso_U_12
Sb1 0.0146(2) 0.0205(2) 0.0200(2) 0.000 0.000 -0.00354(18)
Sb2 0.0169(2) 0.0172(2) 0.0199(2) 0.000 0.000 0.00152(18)
Ba1 0.0161(2) 0.01572(18) 0.01591(19) 0.000 0.000 0.00118(15)
Ba2 0.0115(2) 0.01724(19) 0.0194(2) 0.000 0.000 -0.00068(15)
Se1 0.0165(3) 0.0227(2) 0.0150(2) 0.00118(18) -0.00118(18) -0.00084(19)
Se2 0.0158(3) 0.0188(3) 0.0167(3) 0.000 0.000 -0.0046(3)
Se3 0.0148(3) 0.0178(3) 0.0159(3) 0.000 0.000 0.0029(3)
Se4 0.0194(3) 0.0207(2) 0.0149(2) 0.00207(16) 0.00222(19) -0.0002(2)
Li1 0.029(5) 0.033(5) 0.024(4) 0.000(3) 0.001(4) -0.001(4)

loop_
_atom_type_symbol
_atom_type_description
_atom_type_scat_dispersion_real
_atom_type_scat_dispersion_imag
_atom_type_scat_source
Ba Ba -0.3244 2.2819 'International Tables Vol C Tables 4.2.6.8 and 6.1.1.4'
Li Li -0.0003 0.0001 'International Tables Vol C Tables 4.2.6.8 and 6.1.1.4'
Sb Sb -0.5866 1.5461 'International Tables Vol C Tables 4.2.6.8 and 6.1.1.4'
Se Se -0.0929 2.2259 'International Tables Vol C Tables 4.2.6.8 and 6.1.1.4'

loop_
_geom_angle_atom_site_label_1
_geom_angle_atom_site_label_2
_geom_angle_atom_site_label_3
_geom_angle
_geom_angle_site_symmetry_1
_geom_angle_site_symmetry_3
Se3 Sb1 Se4 95.17(2) . .
Se3 Sb1 Se4 95.17(2) . 6_556
Se4 Sb1 Se4 95.46(4) . 6_556
Se3 Sb1 Ba2 55.735(19) . .
Se4 Sb1 Ba2 59.99(2) . .
Se4 Sb1 Ba2 59.99(2) 6_556 .
Se2 Sb2 Se1 94.087(19) . .
Se2 Sb2 Se1 94.087(19) . 6
Se1 Sb2 Se1 97.66(4) . 6
Se2 Sb2 Ba1 54.85(2) . .
Se1 Sb2 Ba1 60.39(2) . .
Se1 Sb2 Ba1 60.39(2) 6 .
Se2 Ba1 Se4 89.634(14) . 6
Se2 Ba1 Se4 89.634(14) . .
Se4 Ba1 Se4 104.75(3) 6 .
Se2 Ba1 Se2 147.18(2) . 7_665
Se4 Ba1 Se2 71.005(14) 6 7_665
Se4 Ba1 Se2 71.005(14) . 7_665
Se2 Ba1 Se1 135.082(17) . 2_665
Se4 Ba1 Se1 135.28(2) 6 2_665
Se4 Ba1 Se1 79.55(2) . 2_665
Se2 Ba1 Se1 68.64(3) 7_665 2_665
Se2 Ba1 Se1 135.082(17) . 5_665
Se4 Ba1 Se1 79.55(2) 6 5_665
Se4 Ba1 Se1 135.28(2) . 5_665
Se2 Ba1 Se1 68.64(3) 7_665 5_665
Se1 Ba1 Se1 68.53(3) 2_665 5_665
Se2 Ba1 Se1 67.97(2) . .
Se4 Ba1 Se1 152.947(16) 6 .
Se4 Ba1 Se1 90.62(3) . .
Se2 Ba1 Se1 135.845(15) 7_665 .
Se1 Ba1 Se1 68.69(3) 2_665 .
Se1 Ba1 Se1 105.20(3) 5_665 .
Se2 Ba1 Se1 67.97(2) . 6
Se4 Ba1 Se1 90.62(3) 6 6
Se4 Ba1 Se1 152.947(16) . 6
Se2 Ba1 Se1 135.845(15) 7_665 6
Se1 Ba1 Se1 105.20(3) 2_665 6
Se1 Ba1 Se1 68.69(3) 5_665 6
Se1 Ba1 Se1 67.48(3) . 6
Se2 Ba1 Li1 133.60(14) . 7_665
Se4 Ba1 Li1 108.88(14) 6 7_665
Se4 Ba1 Li1 45.14(14) . 7_665
Se2 Ba1 Li1 41.15(13) 7_665 7_665
Se1 Ba1 Li1 44.12(15) 2_665 7_665
Se1 Ba1 Li1 90.79(14) 5_665 7_665
Se1 Ba1 Li1 97.78(14) . 7_665
Se1 Ba1 Li1 148.98(15) 6 7_665
Se2 Ba1 Li1 133.60(14) . 4
Se4 Ba1 Li1 45.14(14) 6 4
Se4 Ba1 Li1 108.88(14) . 4
Se2 Ba1 Li1 41.15(13) 7_665 4
Se1 Ba1 Li1 90.79(14) 2_665 4
Se1 Ba1 Li1 44.12(15) 5_665 4
Se1 Ba1 Li1 148.98(15) . 4
Se1 Ba1 Li1 97.78(14) 6 4
Li1 Ba1 Li1 81.0(3) 7_665 4
Se2 Ba1 Sb2 40.48(2) . .
Se4 Ba1 Sb2 113.045(14) 6 .
Se4 Ba1 Sb2 113.045(15) . .
Se2 Ba1 Sb2 172.338(18) 7_665 .
Se1 Ba1 Sb2 105.19(3) 2_665 .
Se1 Ba1 Sb2 105.19(3) 5_665 .
Se1 Ba1 Sb2 39.906(12) . .
Se1 Ba1 Sb2 39.906(12) 6 .
Li1 Ba1 Sb2 137.08(14) 7_665 .
Li1 Ba1 Sb2 137.08(14) 4 .
Se2 Ba1 Ba1 105.549(18) . 5_665
Se4 Ba1 Ba1 126.147(17) 6 5_665
Se4 Ba1 Ba1 126.147(17) . 5_665
Se2 Ba1 Ba1 107.27(2) 7_665 5_665
Se1 Ba1 Ba1 53.109(14) 2_665 5_665
Se1 Ba1 Ba1 53.109(13) 5_665 5_665
Se1 Ba1 Ba1 52.089(17) . 5_665
Se1 Ba1 Ba1 52.089(17) 6 5_665
Li1 Ba1 Ba1 97.08(15) 7_665 5_665
Li1 Ba1 Ba1 97.08(15) 4 5_665
Sb2 Ba1 Ba1 65.07(2) . 5_665
Se3 Ba2 Se3 141.52(2) 3_456 .
Se3 Ba2 Se4 138.477(15) 3_456 6_556
Se3 Ba2 Se4 68.97(2) . 6_556
Se3 Ba2 Se4 138.477(15) 3_456 .
Se3 Ba2 Se4 68.97(2) . .
Se4 Ba2 Se4 67.17(3) 6_556 .
Se3 Ba2 Se4 72.15(2) 3_456 2_565
Se3 Ba2 Se4 136.359(15) . 2_565
Se4 Ba2 Se4 104.44(3) 6_556 2_565
Se4 Ba2 Se4 69.00(3) . 2_565
Se3 Ba2 Se4 72.15(2) 3_456 5_566
Se3 Ba2 Se4 136.359(15) . 5_566
Se4 Ba2 Se4 69.00(3) 6_556 5_566
Se4 Ba2 Se4 104.44(3) . 5_566
Se4 Ba2 Se4 66.64(3) 2_565 5_566
Se3 Ba2 Se1 77.926(17) 3_456 8_565
Se3 Ba2 Se1 77.009(14) . 8_565
Se4 Ba2 Se1 143.23(2) 6_556 8_565
Se4 Ba2 Se1 88.20(3) . 8_565
Se4 Ba2 Se1 90.46(3) 2_565 8_565
Se4 Ba2 Se1 146.580(19) 5_566 8_565
Se3 Ba2 Se1 77.926(17) 3_456 3_456
Se3 Ba2 Se1 77.009(14) . 3_456
Se4 Ba2 Se1 88.20(3) 6_556 3_456
Se4 Ba2 Se1 143.23(2) . 3_456
Se4 Ba2 Se1 146.580(19) 2_565 3_456
Se4 Ba2 Se1 90.46(3) 5_566 3_456
Se1 Ba2 Se1 97.61(3) 8_565 3_456
Se3 Ba2 Sb1 177.793(17) 3_456 .
Se3 Ba2 Sb1 40.68(2) . .
Se4 Ba2 Sb1 40.341(13) 6_556 .
Se4 Ba2 Sb1 40.341(13) . .
Se4 Ba2 Sb1 106.05(2) 2_565 .
Se4 Ba2 Sb1 106.05(2) 5_566 .
Se1 Ba2 Sb1 103.478(16) 8_565 .
Se1 Ba2 Sb1 103.478(16) 3_456 .
Se3 Ba2 Li1 38.27(12) 3_456 8_565
Se3 Ba2 Li1 141.28(12) . 8_565
Se4 Ba2 Li1 143.12(13) 6_556 8_565
Se4 Ba2 Li1 100.44(12) . 8_565
Se4 Ba2 Li1 40.99(13) 2_565 8_565
Se4 Ba2 Li1 81.93(13) 5_566 8_565
Se1 Ba2 Li1 65.24(12) 8_565 8_565
Se1 Ba2 Li1 115.02(12) 3_456 8_565
Sb1 Ba2 Li1 140.74(12) . 8_565
Se3 Ba2 Li1 38.27(12) 3_456 3_456
Se3 Ba2 Li1 141.28(12) . 3_456
Se4 Ba2 Li1 100.44(12) 6_556 3_456
Se4 Ba2 Li1 143.12(13) . 3_456
Se4 Ba2 Li1 81.93(13) 2_565 3_456
Se4 Ba2 Li1 40.99(13) 5_566 3_456
Se1 Ba2 Li1 115.02(12) 8_565 3_456
Se1 Ba2 Li1 65.24(12) 3_456 3_456
Sb1 Ba2 Li1 140.74(12) . 3_456
Li1 Ba2 Li1 68.0(2) 8_565 3_456
Se3 Ba2 Li1 116.73(13) 3_456 6_556
Se3 Ba2 Li1 38.24(12) . 6_556
Se4 Ba2 Li1 66.94(13) 6_556 6_556
Se4 Ba2 Li1 103.12(13) . 6_556
Se4 Ba2 Li1 170.55(13) 2_565 6_556
Se4 Ba2 Li1 111.85(12) 5_566 6_556
Se1 Ba2 Li1 94.58(12) 8_565 6_556
Se1 Ba2 Li1 40.40(13) 3_456 6_556
Sb1 Ba2 Li1 65.00(13) . 6_556
Li1 Ba2 Li1 148.35(8) 8_565 6_556
Li1 Ba2 Li1 103.05(16) 3_456 6_556
Sb2 Se1 Li1 96.47(18) . 8_665
Sb2 Se1 Ba1 92.67(3) . 5_665
Li1 Se1 Ba1 70.50(18) 8_665 5_665
Sb2 Se1 Ba2 97.74(3) . 3_556
Li1 Se1 Ba2 80.58(18) 8_665 3_556
Ba1 Se1 Ba2 150.19(2) 5_665 3_556
Sb2 Se1 Ba1 79.71(3) . .
Li1 Se1 Ba1 144.88(18) 8_665 .
Ba1 Se1 Ba1 74.80(3) 5_665 .
Ba2 Se1 Ba1 134.51(2) 3_556 .
Li1 Se2 Li1 140.6(4) 6 .
Li1 Se2 Sb2 104.3(2) 6 .
Li1 Se2 Sb2 104.3(2) . .
Li1 Se2 Ba1 104.5(2) 6 .
Li1 Se2 Ba1 104.5(2) . .
Sb2 Se2 Ba1 84.67(2) . .
Li1 Se2 Ba1 72.5(2) 6 7_655
Li1 Se2 Ba1 72.5(2) . 7_655
Sb2 Se2 Ba1 110.31(3) . 7_655
Ba1 Se2 Ba1 165.02(2) . 7_655
Li1 Se3 Li1 129.0(4) . 6_556
Li1 Se3 Sb1 114.9(2) . .
Li1 Se3 Sb1 114.9(2) 6_556 .
Li1 Se3 Ba2 88.8(2) . 3_556
Li1 Se3 Ba2 88.8(2) 6_556 3_556
Sb1 Se3 Ba2 104.20(3) . 3_556
Li1 Se3 Ba2 87.8(2) . .
Li1 Se3 Ba2 87.8(2) 6_556 .
Sb1 Se3 Ba2 83.58(2) . .
Ba2 Se3 Ba2 172.22(2) 3_556 .
Sb1 Se4 Li1 87.24(18) . 7_665
Sb1 Se4 Ba1 100.36(3) . .
Li1 Se4 Ba1 71.57(18) 7_665 .
Sb1 Se4 Ba2 79.67(3) . .
Li1 Se4 Ba2 151.62(17) 7_665 .
Ba1 Se4 Ba2 135.37(2) . .
Sb1 Se4 Ba2 94.96(3) . 5_566
Li1 Se4 Ba2 80.68(19) 7_665 5_566
Ba1 Se4 Ba2 147.386(18) . 5_566
Ba2 Se4 Ba2 75.56(3) . 5_566
Se2 Li1 Se3 136.5(4) . .
Se2 Li1 Se1 98.8(3) . 8_565
Se3 Li1 Se1 110.0(3) . 8_565
Se2 Li1 Se4 100.4(3) . 7_655
Se3 Li1 Se4 99.3(3) . 7_655
Se1 Li1 Se4 110.3(3) 8_565 7_655
Se2 Li1 Ba1 66.35(18) . 7_655
Se3 Li1 Ba1 155.9(3) . 7_655
Se1 Li1 Ba1 65.38(18) 8_565 7_655
Se4 Li1 Ba1 63.29(17) 7_655 7_655
Se2 Li1 Ba2 108.9(3) . 3_556
Se3 Li1 Ba2 52.90(17) . 3_556
Se1 Li1 Ba2 151.3(3) 8_565 3_556
Se4 Li1 Ba2 58.33(17) 7_655 3_556
Ba1 Li1 Ba2 119.3(2) 7_655 3_556
Se2 Li1 Ba2 127.4(3) . .
Se3 Li1 Ba2 53.93(16) . .
Se1 Li1 Ba2 59.02(17) 8_565 .
Se4 Li1 Ba2 131.4(3) 7_655 .
Ba1 Li1 Ba2 124.0(3) 7_655 .
Ba2 Li1 Ba2 106.54(18) 3_556 .

loop_
_geom_bond_atom_site_label_1
_geom_bond_atom_site_label_2
_geom_bond_distance
_geom_bond_site_symmetry_2
Sb1 Se3 2.5540(12) .
Sb1 Se4 2.5620(8) .
Sb1 Se4 2.5620(8) 6_556
Sb1 Ba2 3.8934(12) .
Sb2 Se2 2.5682(12) .
Sb2 Se1 2.5683(8) .
Sb2 Se1 2.5683(8) 6
Sb2 Ba1 3.9390(13) .
Ba1 Se2 3.2349(14) .
Ba1 Se4 3.3525(10) 6
Ba1 Se4 3.3525(10) .
Ba1 Se2 3.4194(14) 7_665
Ba1 Se1 3.4335(9) 2_665
Ba1 Se1 3.4335(9) 5_665
Ba1 Se1 3.4806(9) .
Ba1 Se1 3.4806(9) 6
Ba1 Li1 3.560(8) 7_665
Ba1 Li1 3.560(8) 4
Ba1 Ba1 4.1998(16) 5_665
Ba2 Se3 3.1925(12) 3_456
Ba2 Se3 3.2380(12) .
Ba2 Se4 3.4272(9) 6_556
Ba2 Se4 3.4272(9) .
Ba2 Se4 3.4514(9) 2_565
Ba2 Se4 3.4514(9) 5_566
Ba2 Se1 3.4788(10) 8_565
Ba2 Se1 3.4788(10) 3_456
Ba2 Li1 4.002(9) 8_565
Ba2 Li1 4.002(9) 3_456
Ba2 Li1 4.003(9) 6_556
Se1 Li1 2.630(10) 8_665
Se1 Ba1 3.4335(9) 5_665
Se1 Ba2 3.4788(10) 3_556
Se2 Li1 2.456(8) 6
Se2 Li1 2.456(8) .
Se2 Ba1 3.4194(13) 7_655
Se3 Li1 2.479(8) .
Se3 Li1 2.479(8) 6_556
Se3 Ba2 3.1925(12) 3_556
Se4 Li1 2.660(9) 7_665
Se4 Ba2 3.4514(9) 5_566
Li1 Se1 2.630(10) 8_565
Li1 Se4 2.660(9) 7_655
Li1 Ba1 3.560(8) 7_655
Li1 Ba2 4.002(9) 3_556

loop_
_geom_torsion_atom_site_label_1
_geom_torsion_atom_site_label_2
_geom_torsion_atom_site_label_3
_geom_torsion_atom_site_label_4
_geom_torsion
_geom_torsion_site_symmetry_1
_geom_torsion_site_symmetry_4
Se1 Sb2 Ba1 Se2 -120.025(17) . .
Se1 Sb2 Ba1 Se2 120.025(17) 6 .
Se2 Sb2 Ba1 Se4 -59.393(16) . 6
Se1 Sb2 Ba1 Se4 -179.418(19) . 6
Se1 Sb2 Ba1 Se4 60.63(3) 6 6
Se2 Sb2 Ba1 Se4 59.394(16) . .
Se1 Sb2 Ba1 Se4 -60.63(3) . .
Se1 Sb2 Ba1 Se4 179.418(19) 6 .
Se2 Sb2 Ba1 Se2 180.0 . 7_665
Se1 Sb2 Ba1 Se2 59.975(17) . 7_665
Se1 Sb2 Ba1 Se2 -59.975(17) 6 7_665
Se2 Sb2 Ba1 Se1 144.307(15) . 2_665
Se1 Sb2 Ba1 Se1 24.282(17) . 2_665
Se1 Sb2 Ba1 Se1 -95.67(3) 6 2_665
Se2 Sb2 Ba1 Se1 -144.307(15) . 5_665
Se1 Sb2 Ba1 Se1 95.67(3) . 5_665
Se1 Sb2 Ba1 Se1 -24.283(17) 6 5_665
Se2 Sb2 Ba1 Se1 120.025(17) . .
Se1 Sb2 Ba1 Se1 -119.95(3) 6 .
Se2 Sb2 Ba1 Se1 -120.025(17) . 6
Se1 Sb2 Ba1 Se1 119.95(3) . 6
Se2 Sb2 Ba1 Li1 107.5(2) . 7_665
Se1 Sb2 Ba1 Li1 -12.6(2) . 7_665
Se1 Sb2 Ba1 Li1 -132.5(2) 6 7_665
Se2 Sb2 Ba1 Li1 -107.5(2) . 4
Se1 Sb2 Ba1 Li1 132.5(2) . 4
Se1 Sb2 Ba1 Li1 12.6(2) 6 4
Se2 Sb2 Ba1 Ba1 180.0 . 5_665
Se1 Sb2 Ba1 Ba1 59.975(17) . 5_665
Se1 Sb2 Ba1 Ba1 -59.975(17) 6 5_665
Se3 Sb1 Ba2 Se3 180.0 . 3_456
Se4 Sb1 Ba2 Se3 -58.707(18) . 3_456
Se4 Sb1 Ba2 Se3 58.707(18) 6_556 3_456
Se4 Sb1 Ba2 Se3 121.293(18) . .
Se4 Sb1 Ba2 Se3 -121.293(18) 6_556 .
Se3 Sb1 Ba2 Se4 121.293(18) . 6_556
Se4 Sb1 Ba2 Se4 -117.41(4) . 6_556
Se3 Sb1 Ba2 Se4 -121.293(18) . .
Se4 Sb1 Ba2 Se4 117.41(4) 6_556 .
Se3 Sb1 Ba2 Se4 -145.141(15) . 2_565
Se4 Sb1 Ba2 Se4 -23.848(16) . 2_565
Se4 Sb1 Ba2 Se4 93.57(3) 6_556 2_565
Se3 Sb1 Ba2 Se4 145.141(15) . 5_566
Se4 Sb1 Ba2 Se4 -93.57(3) . 5_566
Se4 Sb1 Ba2 Se4 23.848(16) 6_556 5_566
Se3 Sb1 Ba2 Se1 -50.696(16) . 8_565
Se4 Sb1 Ba2 Se1 70.60(3) . 8_565
Se4 Sb1 Ba2 Se1 -171.988(17) 6_556 8_565
Se3 Sb1 Ba2 Se1 50.696(16) . 3_456
Se4 Sb1 Ba2 Se1 171.988(17) . 3_456
Se4 Sb1 Ba2 Se1 -70.60(3) 6_556 3_456
Se3 Sb1 Ba2 Li1 -117.9(2) . 8_565
Se4 Sb1 Ba2 Li1 3.4(2) . 8_565
Se4 Sb1 Ba2 Li1 120.8(2) 6_556 8_565
Se3 Sb1 Ba2 Li1 117.9(2) . 3_456
Se4 Sb1 Ba2 Li1 -120.8(2) . 3_456
Se4 Sb1 Ba2 Li1 -3.4(2) 6_556 3_456
Se3 Sb1 Ba2 Li1 38.09(13) . 6_556
Se4 Sb1 Ba2 Li1 159.39(13) . 6_556
Se4 Sb1 Ba2 Li1 -83.20(13) 6_556 6_556
Se2 Sb2 Se1 Li1 170.09(18) . 8_665
Se1 Sb2 Se1 Li1 -95.22(18) 6 8_665
Ba1 Sb2 Se1 Li1 -144.69(18) . 8_665
Se2 Sb2 Se1 Ba1 -119.24(2) . 5_665
Se1 Sb2 Se1 Ba1 -24.56(3) 6 5_665
Ba1 Sb2 Se1 Ba1 -74.03(3) . 5_665
Se2 Sb2 Se1 Ba2 88.763(18) . 3_556
Se1 Sb2 Se1 Ba2 -176.551(12) 6 3_556
Ba1 Sb2 Se1 Ba2 133.98(2) . 3_556
Se2 Sb2 Se1 Ba1 -45.216(18) . .
Se1 Sb2 Se1 Ba1 49.47(3) 6 .
Se2 Ba1 Se1 Sb2 37.325(18) . .
Se4 Ba1 Se1 Sb2 1.18(4) 6 .
Se4 Ba1 Se1 Sb2 126.68(2) . .
Se2 Ba1 Se1 Sb2 -170.46(2) 7_665 .
Se1 Ba1 Se1 Sb2 -154.79(2) 2_665 .
Se1 Ba1 Se1 Sb2 -95.65(3) 5_665 .
Se1 Ba1 Se1 Sb2 -36.994(18) 6 .
Li1 Ba1 Se1 Sb2 171.40(15) 7_665 .
Li1 Ba1 Se1 Sb2 -103.1(3) 4 .
Ba1 Ba1 Se1 Sb2 -95.65(3) 5_665 .
Se2 Ba1 Se1 Li1 123.9(3) . 8_665
Se4 Ba1 Se1 Li1 87.8(3) 6 8_665
Se4 Ba1 Se1 Li1 -146.7(3) . 8_665
Se2 Ba1 Se1 Li1 -83.9(3) 7_665 8_665
Se1 Ba1 Se1 Li1 -68.2(3) 2_665 8_665
Se1 Ba1 Se1 Li1 -9.0(3) 5_665 8_665
Se1 Ba1 Se1 Li1 49.6(3) 6 8_665
Li1 Ba1 Se1 Li1 -102.0(2) 7_665 8_665
Li1 Ba1 Se1 Li1 -16.5(6) 4 8_665
Sb2 Ba1 Se1 Li1 86.6(3) . 8_665
Ba1 Ba1 Se1 Li1 -9.0(3) 5_665 8_665
Se2 Ba1 Se1 Ba1 132.973(18) . 5_665
Se4 Ba1 Se1 Ba1 96.83(4) 6 5_665
Se4 Ba1 Se1 Ba1 -137.671(19) . 5_665
Se2 Ba1 Se1 Ba1 -74.81(3) 7_665 5_665
Se1 Ba1 Se1 Ba1 -59.14(2) 2_665 5_665
Se1 Ba1 Se1 Ba1 0.0 5_665 5_665
Se1 Ba1 Se1 Ba1 58.655(19) 6 5_665
Li1 Ba1 Se1 Ba1 -92.95(15) 7_665 5_665
Li1 Ba1 Se1 Ba1 -7.4(3) 4 5_665
Sb2 Ba1 Se1 Ba1 95.65(3) . 5_665
Se2 Ba1 Se1 Ba2 -53.44(2) . 3_556
Se4 Ba1 Se1 Ba2 -89.58(4) 6 3_556
Se4 Ba1 Se1 Ba2 35.92(3) . 3_556
Se2 Ba1 Se1 Ba2 98.78(3) 7_665 3_556
Se1 Ba1 Se1 Ba2 114.45(2) 2_665 3_556
Se1 Ba1 Se1 Ba2 173.59(2) 5_665 3_556
Se1 Ba1 Se1 Ba2 -127.76(2) 6 3_556
Li1 Ba1 Se1 Ba2 80.64(15) 7_665 3_556
Li1 Ba1 Se1 Ba2 166.1(3) 4 3_556
Sb2 Ba1 Se1 Ba2 -90.76(3) . 3_556
Ba1 Ba1 Se1 Ba2 173.59(2) 5_665 3_556
Se1 Sb2 Se2 Li1 152.7(2) . 6
Se1 Sb2 Se2 Li1 54.7(2) 6 6
Ba1 Sb2 Se2 Li1 103.7(2) . 6
Se1 Sb2 Se2 Li1 -54.7(2) . .
Se1 Sb2 Se2 Li1 -152.7(2) 6 .
Ba1 Sb2 Se2 Li1 -103.7(2) . .
Se1 Sb2 Se2 Ba1 48.995(19) . .
Se1 Sb2 Se2 Ba1 -48.995(19) 6 .
Se1 Sb2 Se2 Ba1 -131.005(19) . 7_655
Se1 Sb2 Se2 Ba1 131.005(19) 6 7_655
Ba1 Sb2 Se2 Ba1 180.0 . 7_655
Se4 Ba1 Se2 Li1 24.2(2) 6 6
Se4 Ba1 Se2 Li1 129.0(2) . 6
Se2 Ba1 Se2 Li1 76.6(2) 7_665 6
Se1 Ba1 Se2 Li1 -156.3(2) 2_665 6
Se1 Ba1 Se2 Li1 -50.5(2) 5_665 6
Se1 Ba1 Se2 Li1 -140.2(2) . 6
Se1 Ba1 Se2 Li1 -66.6(2) 6 6
Li1 Ba1 Se2 Li1 140.36(14) 7_665 6
Li1 Ba1 Se2 Li1 12.8(4) 4 6
Sb2 Ba1 Se2 Li1 -103.4(2) . 6
Ba1 Ba1 Se2 Li1 -103.4(2) 5_665 6
Se4 Ba1 Se2 Li1 -129.0(2) 6 .
Se4 Ba1 Se2 Li1 -24.2(2) . .
Se2 Ba1 Se2 Li1 -76.6(2) 7_665 .
Se1 Ba1 Se2 Li1 50.5(2) 2_665 .
Se1 Ba1 Se2 Li1 156.3(2) 5_665 .
Se1 Ba1 Se2 Li1 66.6(2) . .
Se1 Ba1 Se2 Li1 140.2(2) 6 .
Li1 Ba1 Se2 Li1 -12.8(4) 7_665 .
Li1 Ba1 Se2 Li1 -140.36(14) 4 .
Sb2 Ba1 Se2 Li1 103.4(2) . .
Ba1 Ba1 Se2 Li1 103.4(2) 5_665 .
Se4 Ba1 Se2 Sb2 127.625(16) 6 .
Se4 Ba1 Se2 Sb2 -127.625(16) . .
Se2 Ba1 Se2 Sb2 180.0 7_665 .
Se1 Ba1 Se2 Sb2 -52.88(2) 2_665 .
Se1 Ba1 Se2 Sb2 52.88(2) 5_665 .
Se1 Ba1 Se2 Sb2 -36.812(16) . .
Se1 Ba1 Se2 Sb2 36.812(16) 6 .
Li1 Ba1 Se2 Sb2 -116.2(2) 7_665 .
Li1 Ba1 Se2 Sb2 116.2(2) 4 .
Ba1 Ba1 Se2 Sb2 0.0 5_665 .
Se4 Ba1 Se2 Ba1 -52.375(16) 6 7_655
Se4 Ba1 Se2 Ba1 52.375(16) . 7_655
Se2 Ba1 Se2 Ba1 0.0 7_665 7_655
Se1 Ba1 Se2 Ba1 127.12(2) 2_665 7_655
Se1 Ba1 Se2 Ba1 -127.12(2) 5_665 7_655
Se1 Ba1 Se2 Ba1 143.188(16) . 7_655
Se1 Ba1 Se2 Ba1 -143.188(16) 6 7_655
Li1 Ba1 Se2 Ba1 63.8(2) 7_665 7_655
Li1 Ba1 Se2 Ba1 -63.8(2) 4 7_655
Sb2 Ba1 Se2 Ba1 180.0 . 7_655
Ba1 Ba1 Se2 Ba1 180.0 5_665 7_655
Se4 Sb1 Se3 Li1 36.6(2) . .
Se4 Sb1 Se3 Li1 132.6(2) 6_556 .
Ba2 Sb1 Se3 Li1 84.6(2) . .
Se4 Sb1 Se3 Li1 -132.6(2) . 6_556
Se4 Sb1 Se3 Li1 -36.6(2) 6_556 6_556
Ba2 Sb1 Se3 Li1 -84.6(2) . 6_556
Se4 Sb1 Se3 Ba2 132.011(19) . 3_556
Se4 Sb1 Se3 Ba2 -132.011(19) 6_556 3_556
Ba2 Sb1 Se3 Ba2 180.0 . 3_556
Se4 Sb1 Se3 Ba2 -47.989(19) . .
Se4 Sb1 Se3 Ba2 47.989(19) 6_556 .
Se3 Ba2 Se3 Li1 64.6(2) 3_456 .
Se4 Ba2 Se3 Li1 -151.7(2) 6_556 .
Se4 Ba2 Se3 Li1 -79.0(2) . .
Se4 Ba2 Se3 Li1 -62.6(2) 2_565 .
Se4 Ba2 Se3 Li1 -168.1(2) 5_566 .
Se1 Ba2 Se3 Li1 14.1(2) 8_565 .
Se1 Ba2 Se3 Li1 115.2(2) 3_456 .
Sb1 Ba2 Se3 Li1 -115.4(2) . .
Li1 Ba2 Se3 Li1 1.2(4) 8_565 .
Li1 Ba2 Se3 Li1 128.01(19) 3_456 .
Li1 Ba2 Se3 Li1 129.2(4) 6_556 .
Se3 Ba2 Se3 Li1 -64.6(2) 3_456 6_556
Se4 Ba2 Se3 Li1 79.0(2) 6_556 6_556
Se4 Ba2 Se3 Li1 151.7(2) . 6_556
Se4 Ba2 Se3 Li1 168.1(2) 2_565 6_556
Se4 Ba2 Se3 Li1 62.6(2) 5_566 6_556
Se1 Ba2 Se3 Li1 -115.2(2) 8_565 6_556
Se1 Ba2 Se3 Li1 -14.1(2) 3_456 6_556
Sb1 Ba2 Se3 Li1 115.4(2) . 6_556
Li1 Ba2 Se3 Li1 -128.01(19) 8_565 6_556
Li1 Ba2 Se3 Li1 -1.2(4) 3_456 6_556
Se3 Ba2 Se3 Sb1 180.0 3_456 .
Se4 Ba2 Se3 Sb1 -36.344(16) 6_556 .
Se4 Ba2 Se3 Sb1 36.344(16) . .
Se4 Ba2 Se3 Sb1 52.74(2) 2_565 .
Se4 Ba2 Se3 Sb1 -52.74(2) 5_566 .
Se1 Ba2 Se3 Sb1 129.444(16) 8_565 .
Se1 Ba2 Se3 Sb1 -129.444(16) 3_456 .
Li1 Ba2 Se3 Sb1 116.6(2) 8_565 .
Li1 Ba2 Se3 Sb1 -116.6(2) 3_456 .
Li1 Ba2 Se3 Sb1 -115.4(2) 6_556 .
Se3 Ba2 Se3 Ba2 0.0 3_456 3_556
Se4 Ba2 Se3 Ba2 143.656(16) 6_556 3_556
Se4 Ba2 Se3 Ba2 -143.656(16) . 3_556
Se4 Ba2 Se3 Ba2 -127.26(2) 2_565 3_556
Se4 Ba2 Se3 Ba2 127.26(2) 5_566 3_556
Se1 Ba2 Se3 Ba2 -50.556(16) 8_565 3_556
Se1 Ba2 Se3 Ba2 50.556(16) 3_456 3_556
Sb1 Ba2 Se3 Ba2 180.0 . 3_556
Li1 Ba2 Se3 Ba2 -63.4(2) 8_565 3_556
Li1 Ba2 Se3 Ba2 63.4(2) 3_456 3_556
Li1 Ba2 Se3 Ba2 64.6(2) 6_556 3_556
Se3 Sb1 Se4 Li1 -160.13(19) . 7_665
Se4 Sb1 Se4 Li1 104.16(19) 6_556 7_665
Ba2 Sb1 Se4 Li1 154.71(19) . 7_665
Se3 Sb1 Se4 Ba1 -89.43(2) . .
Se4 Sb1 Se4 Ba1 174.851(11) 6_556 .
Ba2 Sb1 Se4 Ba1 -134.60(2) . .
Se3 Sb1 Se4 Ba2 45.162(18) . .
Se4 Sb1 Se4 Ba2 -50.55(3) 6_556 .
Se3 Sb1 Se4 Ba2 119.48(2) . 5_566
Se4 Sb1 Se4 Ba2 23.76(2) 6_556 5_566
Ba2 Sb1 Se4 Ba2 74.32(3) . 5_566
Se2 Ba1 Se4 Sb1 84.80(2) . .
Se4 Ba1 Se4 Sb1 174.325(12) 6 .
Se2 Ba1 Se4 Sb1 -122.20(2) 7_665 .
Se1 Ba1 Se4 Sb1 -51.36(3) 2_665 .
Se1 Ba1 Se4 Sb1 -95.71(2) 5_665 .
Se1 Ba1 Se4 Sb1 16.837(19) . .
Se1 Ba1 Se4 Sb1 51.65(4) 6 .
Li1 Ba1 Se4 Sb1 -83.5(2) 7_665 .
Li1 Ba1 Se4 Sb1 -138.59(15) 4 .
Sb2 Ba1 Se4 Sb1 50.83(2) . .
Ba1 Ba1 Se4 Sb1 -24.30(3) 5_665 .
Se2 Ba1 Se4 Li1 168.3(2) . 7_665
Se4 Ba1 Se4 Li1 -102.1(2) 6 7_665
Se2 Ba1 Se4 Li1 -38.7(2) 7_665 7_665
Se1 Ba1 Se4 Li1 32.2(2) 2_665 7_665
Se1 Ba1 Se4 Li1 -12.2(2) 5_665 7_665
Se1 Ba1 Se4 Li1 100.4(2) . 7_665
Se1 Ba1 Se4 Li1 135.2(2) 6 7_665
Li1 Ba1 Se4 Li1 -55.0(2) 4 7_665
Sb2 Ba1 Se4 Li1 134.4(2) . 7_665
Ba1 Ba1 Se4 Li1 59.2(2) 5_665 7_665
Se2 Ba1 Se4 Ba2 -0.93(3) . .
Se4 Ba1 Se4 Ba2 88.60(3) 6 .
Se2 Ba1 Se4 Ba2 152.07(3) 7_665 .
Se1 Ba1 Se4 Ba2 -137.08(3) 2_665 .
Se1 Ba1 Se4 Ba2 178.561(19) 5_665 .
Se1 Ba1 Se4 Ba2 -68.89(3) . .
Se1 Ba1 Se4 Ba2 -34.08(5) 6 .
Li1 Ba1 Se4 Ba2 -169.3(2) 7_665 .
Li1 Ba1 Se4 Ba2 135.68(15) 4 .
Sb2 Ba1 Se4 Ba2 -34.90(3) . .
Ba1 Ba1 Se4 Ba2 -110.03(3) 5_665 .
Se2 Ba1 Se4 Ba2 -158.54(3) . 5_566
Se4 Ba1 Se4 Ba2 -69.02(4) 6 5_566
Se2 Ba1 Se4 Ba2 -5.54(3) 7_665 5_566
Se1 Ba1 Se4 Ba2 65.30(4) 2_665 5_566
Se1 Ba1 Se4 Ba2 20.95(5) 5_665 5_566
Se1 Ba1 Se4 Ba2 133.50(3) . 5_566
Se1 Ba1 Se4 Ba2 168.31(3) 6 5_566
Li1 Ba1 Se4 Ba2 33.1(2) 7_665 5_566
Li1 Ba1 Se4 Ba2 -21.93(16) 4 5_566
Sb2 Ba1 Se4 Ba2 167.49(3) . 5_566
Ba1 Ba1 Se4 Ba2 92.35(4) 5_665 5_566
Se3 Ba2 Se4 Sb1 177.15(2) 3_456 .
Se3 Ba2 Se4 Sb1 -36.639(16) . .
Se4 Ba2 Se4 Sb1 38.571(19) 6_556 .
Se4 Ba2 Se4 Sb1 155.405(18) 2_565 .
Se4 Ba2 Se4 Sb1 97.92(2) 5_566 .
Se1 Ba2 Se4 Sb1 -113.41(2) 8_565 .
Se1 Ba2 Se4 Sb1 -13.09(3) 3_456 .
Li1 Ba2 Se4 Sb1 -177.82(13) 8_565 .
Li1 Ba2 Se4 Sb1 115.1(2) 3_456 .
Li1 Ba2 Se4 Sb1 -19.12(12) 6_556 .
Se3 Ba2 Se4 Li1 113.3(4) 3_456 7_665
Se3 Ba2 Se4 Li1 -100.5(4) . 7_665
Se4 Ba2 Se4 Li1 -25.3(4) 6_556 7_665
Se4 Ba2 Se4 Li1 91.5(4) 2_565 7_665
Se4 Ba2 Se4 Li1 34.1(4) 5_566 7_665
Se1 Ba2 Se4 Li1 -177.3(4) 8_565 7_665
Se1 Ba2 Se4 Li1 -77.0(4) 3_456 7_665
Sb1 Ba2 Se4 Li1 -63.9(4) . 7_665
Li1 Ba2 Se4 Li1 118.3(3) 8_565 7_665
Li1 Ba2 Se4 Li1 51.2(6) 3_456 7_665
Li1 Ba2 Se4 Li1 -83.0(4) 6_556 7_665
Se3 Ba2 Se4 Ba1 -88.52(4) 3_456 .
Se3 Ba2 Se4 Ba1 57.68(3) . .
Se4 Ba2 Se4 Ba1 132.89(2) 6_556 .
Se4 Ba2 Se4 Ba1 -110.27(3) 2_565 .
Se4 Ba2 Se4 Ba1 -167.76(3) 5_566 .
Se1 Ba2 Se4 Ba1 -19.09(3) 8_565 .
Se1 Ba2 Se4 Ba1 81.24(3) 3_456 .
Sb1 Ba2 Se4 Ba1 94.32(3) . .
Li1 Ba2 Se4 Ba1 -83.50(13) 8_565 .
Li1 Ba2 Se4 Ba1 -150.6(2) 3_456 .
Li1 Ba2 Se4 Ba1 75.20(12) 6_556 .
Se3 Ba2 Se4 Ba2 79.24(3) 3_456 5_566
Se3 Ba2 Se4 Ba2 -134.556(17) . 5_566
Se4 Ba2 Se4 Ba2 -59.346(18) 6_556 5_566
Se4 Ba2 Se4 Ba2 57.489(19) 2_565 5_566
Se4 Ba2 Se4 Ba2 0.0 5_566 5_566
Se1 Ba2 Se4 Ba2 148.673(17) 8_565 5_566
Se1 Ba2 Se4 Ba2 -111.00(3) 3_456 5_566
Sb1 Ba2 Se4 Ba2 -97.92(2) . 5_566
Li1 Ba2 Se4 Ba2 84.26(13) 8_565 5_566
Li1 Ba2 Se4 Ba2 17.14(19) 3_456 5_566
Li1 Ba2 Se4 Ba2 -117.04(12) 6_556 5_566
Li1 Se2 Li1 Se3 -161.62(19) 6 .
Sb2 Se2 Li1 Se3 63.0(6) . .
Ba1 Se2 Li1 Se3 -25.1(6) . .
Ba1 Se2 Li1 Se3 170.1(6) 7_655 .
Li1 Se2 Li1 Se1 -29.9(8) 6 8_565
Sb2 Se2 Li1 Se1 -165.29(18) . 8_565
Ba1 Se2 Li1 Se1 106.6(2) . 8_565
Ba1 Se2 Li1 Se1 -58.1(2) 7_655 8_565
Li1 Se2 Li1 Se4 82.9(7) 6 7_655
Sb2 Se2 Li1 Se4 -52.6(3) . 7_655
Ba1 Se2 Li1 Se4 -140.7(2) . 7_655
Ba1 Se2 Li1 Se4 54.6(2) 7_655 7_655
Li1 Se2 Li1 Ba1 28.2(7) 6 7_655
Sb2 Se2 Li1 Ba1 -107.17(8) . 7_655
Ba1 Se2 Li1 Ba1 164.72(3) . 7_655
Li1 Se2 Li1 Ba2 142.8(5) 6 3_556
Sb2 Se2 Li1 Ba2 7.3(3) . 3_556
Ba1 Se2 Li1 Ba2 -80.8(2) . 3_556
Ba1 Se2 Li1 Ba2 114.5(2) 7_655 3_556
Li1 Se2 Li1 Ba2 -87.4(7) 6 .
Sb2 Se2 Li1 Ba2 137.2(3) . .
Ba1 Se2 Li1 Ba2 49.1(4) . .
Ba1 Se2 Li1 Ba2 -115.6(4) 7_655 .
Li1 Se3 Li1 Se2 -165.70(14) 6_556 .
Sb1 Se3 Li1 Se2 27.0(6) . .
Ba2 Se3 Li1 Se2 -78.2(5) 3_556 .
Ba2 Se3 Li1 Se2 108.9(5) . .
Li1 Se3 Li1 Se1 66.0(6) 6_556 8_565
Sb1 Se3 Li1 Se1 -101.4(3) . 8_565
Ba2 Se3 Li1 Se1 153.5(3) 3_556 8_565
Ba2 Se3 Li1 Se1 -19.5(3) . 8_565
Li1 Se3 Li1 Se4 -49.8(6) 6_556 7_655
Sb1 Se3 Li1 Se4 142.90(17) . 7_655
Ba2 Se3 Li1 Se4 37.8(2) 3_556 7_655
Ba2 Se3 Li1 Se4 -135.2(2) . 7_655
Li1 Se3 Li1 Ba1 -8.3(13) 6_556 7_655
Sb1 Se3 Li1 Ba1 -175.6(8) . 7_655
Ba2 Se3 Li1 Ba1 79.3(9) 3_556 7_655
Ba2 Se3 Li1 Ba1 -93.7(9) . 7_655
Li1 Se3 Li1 Ba2 -87.5(5) 6_556 3_556
Sb1 Se3 Li1 Ba2 105.13(11) . 3_556
Ba2 Se3 Li1 Ba2 -172.98(2) . 3_556
Li1 Se3 Li1 Ba2 85.4(5) 6_556 .
Sb1 Se3 Li1 Ba2 -81.90(11) . .
Ba2 Se3 Li1 Ba2 172.98(2) 3_556 .
Se3 Ba2 Li1 Se2 94.1(4) 3_456 .
Se3 Ba2 Li1 Se2 -124.9(5) . .
Se4 Ba2 Li1 Se2 -97.9(4) 6_556 .
Se4 Ba2 Li1 Se2 -40.1(3) . .
Se4 Ba2 Li1 Se2 13.8(4) 2_565 .
Se4 Ba2 Li1 Se2 -65.1(9) 5_566 .
Se1 Ba2 Li1 Se2 76.5(4) 8_565 .
Se1 Ba2 Li1 Se2 172.9(4) 3_456 .
Sb1 Ba2 Li1 Se2 -84.4(4) . .
Li1 Ba2 Li1 Se2 55.9(3) 8_565 .
Li1 Ba2 Li1 Se2 125.0(3) 3_456 .
Li1 Ba2 Li1 Se2 -156.0(3) 6_556 .
Se3 Ba2 Li1 Se3 -141.00(12) 3_456 .
Se4 Ba2 Li1 Se3 26.99(18) 6_556 .
Se4 Ba2 Li1 Se3 84.84(17) . .
Se4 Ba2 Li1 Se3 138.67(12) 2_565 .
Se4 Ba2 Li1 Se3 59.8(8) 5_566 .
Se1 Ba2 Li1 Se3 -158.6(3) 8_565 .
Se1 Ba2 Li1 Se3 -62.22(17) 3_456 .
Sb1 Ba2 Li1 Se3 40.53(12) . .
Li1 Ba2 Li1 Se3 -179.2(2) 8_565 .
Li1 Ba2 Li1 Se3 -110.1(4) 3_456 .
Li1 Ba2 Li1 Se3 -31.1(2) 6_556 .
Se3 Ba2 Li1 Se1 17.6(2) 3_456 8_565
Se3 Ba2 Li1 Se1 158.6(3) . 8_565
Se4 Ba2 Li1 Se1 -174.42(11) 6_556 8_565
Se4 Ba2 Li1 Se1 -116.58(17) . 8_565
Se4 Ba2 Li1 Se1 -62.75(17) 2_565 8_565
Se4 Ba2 Li1 Se1 -141.6(6) 5_566 8_565
Se1 Ba2 Li1 Se1 96.36(14) 3_456 8_565
Sb1 Ba2 Li1 Se1 -160.89(19) . 8_565
Li1 Ba2 Li1 Se1 -20.64(15) 8_565 8_565
Li1 Ba2 Li1 Se1 48.5(3) 3_456 8_565
Li1 Ba2 Li1 Se1 127.44(11) 6_556 8_565
Se3 Ba2 Li1 Se4 -73.1(4) 3_456 7_655
Se3 Ba2 Li1 Se4 67.9(3) . 7_655
Se4 Ba2 Li1 Se4 94.9(4) 6_556 7_655
Se4 Ba2 Li1 Se4 152.8(4) . 7_655
Se4 Ba2 Li1 Se4 -153.4(3) 2_565 7_655
Se4 Ba2 Li1 Se4 127.7(6) 5_566 7_655
Se1 Ba2 Li1 Se4 -90.7(4) 8_565 7_655
Se1 Ba2 Li1 Se4 5.7(4) 3_456 7_655
Sb1 Ba2 Li1 Se4 108.4(4) . 7_655
Li1 Ba2 Li1 Se4 -111.3(4) 8_565 7_655
Li1 Ba2 Li1 Se4 -42.2(6) 3_456 7_655
Li1 Ba2 Li1 Se4 36.8(4) 6_556 7_655
Se3 Ba2 Li1 Ba1 9.5(3) 3_456 7_655
Se3 Ba2 Li1 Ba1 150.5(4) . 7_655
Se4 Ba2 Li1 Ba1 177.5(2) 6_556 7_655
Se4 Ba2 Li1 Ba1 -124.6(3) . 7_655
Se4 Ba2 Li1 Ba1 -70.8(3) 2_565 7_655
Se4 Ba2 Li1 Ba1 -149.7(5) 5_566 7_655
Se1 Ba2 Li1 Ba1 -8.07(10) 8_565 7_655
Se1 Ba2 Li1 Ba1 88.3(2) 3_456 7_655
Sb1 Ba2 Li1 Ba1 -169.0(3) . 7_655
Li1 Ba2 Li1 Ba1 -28.7(2) 8_565 7_655
Li1 Ba2 Li1 Ba1 40.4(4) 3_456 7_655
Li1 Ba2 Li1 Ba1 119.4(2) 6_556 7_655
Se3 Ba2 Li1 Ba2 -135.16(14) 3_456 3_556
Se3 Ba2 Li1 Ba2 5.84(3) . 3_556
Se4 Ba2 Li1 Ba2 32.83(19) 6_556 3_556
Se4 Ba2 Li1 Ba2 90.68(18) . 3_556
Se4 Ba2 Li1 Ba2 144.51(13) 2_565 3_556
Se4 Ba2 Li1 Ba2 65.7(8) 5_566 3_556
Se1 Ba2 Li1 Ba2 -152.7(3) 8_565 3_556
Se1 Ba2 Li1 Ba2 -56.38(18) 3_456 3_556
Sb1 Ba2 Li1 Ba2 46.37(14) . 3_556
Li1 Ba2 Li1 Ba2 -173.4(2) 8_565 3_556
Li1 Ba2 Li1 Ba2 -104.3(4) 3_456 3_556
Li1 Ba2 Li1 Ba2 -25.3(3) 6_556 3_556
